data_7132184
loop_
_publ_author_name
'Ahsan, Mollah Rohan'
'Singh, Lavanya'
'Varma, Harshit'
'Mukherjee, Arijit'

_publ_section_title
;
 Exploiting benzilic acid as a modular template: controlling
 photoreactivity and solid to liquid transition during photodimerization.
;
_journal_name_full 'Chemical communications (Cambridge, England)'
_journal_paper_doi 10.1039/d3cc04257j
_journal_year 2023
_chemical_formula_moiety 'C27 H21 Cl2 N O3'
_chemical_formula_sum 'C27 H21 Cl2 N O3'
_chemical_formula_weight 478.35
_space_group_crystal_system monoclinic
_space_group_IT_number 14
_space_group_name_Hall '-P 2ybc'
_space_group_name_H-M_alt 'P 1 21/c 1'
_atom_sites_solution_hydrogens mixed
_atom_sites_solution_primary dual
_audit_creation_date 2023-08-03
_audit_creation_method
;
Olex2 1.5
(compiled 2023.03.06 svn.rbb2c1857 for OlexSys, GUI svn.r6748)
;
_audit_update_record
;
2023-08-21 deposited with the CCDC.	2023-09-27 downloaded from the CCDC.
;
_cell_angle_alpha 90
_cell_angle_beta 90.619(2)
_cell_angle_gamma 90
_cell_formula_units_Z 4
_cell_length_a 8.9426(3)
_cell_length_b 18.2781(4)
_cell_length_c 14.4279(4)
_cell_measurement_reflns_used 2695
_cell_measurement_temperature 140
_cell_measurement_theta_max 73.4540
_cell_measurement_theta_min 3.9060
_cell_volume 2358.16(11)
_computing_cell_refinement 'CrysAlisPro 1.171.39.20a (Rigaku OD, 2015)'
_computing_data_collection 'CrysAlisPro 1.171.39.20a (Rigaku OD, 2015)'
_computing_data_reduction 'CrysAlisPro 1.171.39.20a (Rigaku OD, 2015)'
_computing_molecular_graphics 'Olex2 1.5 (Dolomanov et al., 2009)'
_computing_publication_material 'Olex2 1.5 (Dolomanov et al., 2009)'
_computing_structure_refinement 'SHELXL 2019/3 (Sheldrick, 2015)'
_computing_structure_solution 'SHELXT 2018/2 (Sheldrick, 2018)'
_diffrn_ambient_temperature 140
_diffrn_detector 'CCD plate'
_diffrn_measured_fraction_theta_full 1.000
_diffrn_measured_fraction_theta_max 0.975
_diffrn_measurement_details
;
List of Runs (angles in degrees, time in seconds):

  # Type    Start    End  Width  t~exp~   \w     \q     \k     \f   Frames
#--------------------------------------------------------------------------
  1  \w     39.00  88.00   0.50    0.50    --    0.00  57.00 -30.00   98
  2  \w    -45.00  17.00   0.50    0.50    --    0.00 -37.00  90.00  124
  3  \w     49.00  85.00   0.50    0.50    --    0.00  37.00  30.00   72
  4  \w     -2.00  24.00   0.50    0.50    --    0.00  37.00  30.00   52
  5  \w    -23.00  33.00   0.50    0.50    --    0.00  57.00 -30.00  112
  6  \w     24.00 132.00   0.50    1.00    --  107.20 -61.00 -90.00  216
  7  \w     31.00 133.00   0.50    1.00    --  107.20 -15.00-120.00  204
  8  \w     71.00 118.00   0.50    1.00    --  107.20 -30.00 -90.00   94
  9  \w    162.00 188.00   0.50    1.00    --  107.20  15.00 -90.00   52
 10  \w    119.00 161.00   0.50    1.00    --  107.20  15.00 -90.00   84
 11  \w    134.00 161.00   0.50    1.00    --  107.20  30.00 150.00   54
 12  \w     90.00 115.00   0.50    1.00    --  107.20  15.00 -90.00   50
 13  \w     18.00 128.00   0.50    1.00    --  107.20 -45.00  30.00  220
 14  \w     18.00 139.00   0.50    1.00    --  107.20 -82.00 -90.00  242
;
_diffrn_measurement_device 'four-circle diffractometer'
_diffrn_measurement_device_type 'XtaLAB Pro: Kappa dual home/near'
_diffrn_measurement_method '\w scans'
_diffrn_orient_matrix_type 'CrysAlisPro convention (1999,Acta A55,543-557)'
_diffrn_orient_matrix_UB_11 0.1370987000
_diffrn_orient_matrix_UB_12 -0.0072859000
_diffrn_orient_matrix_UB_13 0.0649413000
_diffrn_orient_matrix_UB_21 -0.0930385000
_diffrn_orient_matrix_UB_22 0.0291583000
_diffrn_orient_matrix_UB_23 0.0812370000
_diffrn_orient_matrix_UB_31 -0.0472746000
_diffrn_orient_matrix_UB_32 -0.0787546000
_diffrn_orient_matrix_UB_33 0.0241014000
_diffrn_radiation_monochromator graphite
_diffrn_radiation_probe x-ray
_diffrn_radiation_type 'Cu K\a'
_diffrn_radiation_wavelength 1.54184
_diffrn_reflns_av_R_equivalents 0.0458
_diffrn_reflns_av_unetI/netI 0.0510
_diffrn_reflns_Laue_measured_fraction_full 1.000
_diffrn_reflns_Laue_measured_fraction_max 0.975
_diffrn_reflns_limit_h_max 11
_diffrn_reflns_limit_h_min -11
_diffrn_reflns_limit_k_max 14
_diffrn_reflns_limit_k_min -22
_diffrn_reflns_limit_l_max 18
_diffrn_reflns_limit_l_min -17
_diffrn_reflns_number 14146
_diffrn_reflns_point_group_measured_fraction_full 1.000
_diffrn_reflns_point_group_measured_fraction_max 0.975
_diffrn_reflns_theta_full 67.684
_diffrn_reflns_theta_max 79.779
_diffrn_reflns_theta_min 3.903
_diffrn_source 'fine-focus sealed X-ray tube'
_diffrn_source_type 'Enhance (Cu) X-ray Source'
_exptl_absorpt_coefficient_mu 2.715
_exptl_absorpt_correction_T_max 1.00000
_exptl_absorpt_correction_T_min 0.58360
_exptl_absorpt_correction_type multi-scan
_exptl_absorpt_process_details
;
CrysAlisPro 1.171.39.20a (Rigaku Oxford Diffraction, 2015)
Empirical absorption correction using spherical harmonics,
 implemented in SCALE3 ABSPACK scaling algorithm.
;
_exptl_crystal_colour yellow
_exptl_crystal_colour_primary yellow
_exptl_crystal_density_diffrn 1.347
_exptl_crystal_description block
_exptl_crystal_F_000 992
_exptl_crystal_size_max 0.2
_exptl_crystal_size_mid 0.1
_exptl_crystal_size_min 0.1
_refine_diff_density_max 0.339
_refine_diff_density_min -0.360
_refine_diff_density_rms 0.041
_refine_ls_extinction_coef 0.00080(19)
_refine_ls_extinction_expression Fc^*^=kFc[1+0.001xFc^2^\l^3^/sin(2\q)]^-1/4^
_refine_ls_extinction_method 'SHELXL-2019/2 (Sheldrick 2019)'
_refine_ls_goodness_of_fit_ref 1.058
_refine_ls_hydrogen_treatment mixed
_refine_ls_matrix_type full
_refine_ls_number_parameters 307
_refine_ls_number_reflns 5016
_refine_ls_number_restraints 0
_refine_ls_restrained_S_all 1.058
_refine_ls_R_factor_all 0.0816
_refine_ls_R_factor_gt 0.0547
_refine_ls_shift/su_max 0.001
_refine_ls_shift/su_mean 0.000
_refine_ls_structure_factor_coef Fsqd
_refine_ls_weighting_details 'w=1/[\s^2^(Fo^2^)+(0.0615P)^2^+0.4022P] where P=(Fo^2^+2Fc^2^)/3'
_refine_ls_weighting_scheme calc
_refine_ls_wR_factor_gt 0.1424
_refine_ls_wR_factor_ref 0.1627
_reflns_Friedel_coverage 0.000
_reflns_number_gt 3264
_reflns_number_total 5016
_reflns_threshold_expression 'I > 2\s(I)'
_cod_data_source_file d3cc04257j2.cif
_cod_data_source_block exp_1397-am-r-299-f2
_cod_database_code 7132184
_shelx_shelxl_version_number 2019/3
_shelx_space_group_comment
;
The symmetry employed for this shelxl refinement is uniquely defined
by the following loop, which should always be used as a source of
symmetry information in preference to the above space-group names.
They are only intended as comments.
;
_shelx_estimated_absorpt_t_max 0.773
_shelx_estimated_absorpt_t_min 0.613
_olex2_refinement_description
;
1. Fixed Uiso
 At 1.2 times of:
  All C(H) groups
2.a Aromatic/amide H refined with riding coordinates:
 C24(H24), C25(H25), C26(H26), C21(H21), C33(H33), C27(H27), C22(H22),
 C14(H14), C29(H29), C16(H16), C20(H20), C31(H31), C10(H10), C13(H13), C19(H19),
  C11(H11), C12(H12), C18(H18), C17(H17)
;
_olex2_submission_special_instructions 'No special instructions were received'
_oxdiff_exptl_absorpt_empirical_details
;
Empirical correction (ABSPACK) includes:
- Absorption correction using spherical harmonics
- Frame scaling
;
_oxdiff_exptl_absorpt_empirical_full_max 1.590
_oxdiff_exptl_absorpt_empirical_full_min 0.760

loop_
_space_group_symop_operation_xyz
'x, y, z'
'-x, y+1/2, -z+1/2'
'-x, -y, -z'
'x, -y-1/2, z-1/2'

loop_
_atom_site_label
_atom_site_type_symbol
_atom_site_fract_x
_atom_site_fract_y
_atom_site_fract_z
_atom_site_U_iso_or_equiv
_atom_site_adp_type
_atom_site_occupancy
_atom_site_site_symmetry_order
_atom_site_calc_flag
_atom_site_refinement_flags_posn
_atom_site_refinement_flags_adp
_atom_site_refinement_flags_occupancy
_atom_site_disorder_assembly
_atom_site_disorder_group
Cl1 Cl 0.16372(11) 0.66914(6) 0.14513(8) 0.1163(4) Uani 1 1 d . . . . .
Cl2 Cl -0.03908(13) 0.71428(5) 0.49068(8) 0.1123(4) Uani 1 1 d . . . . .
O3 O 0.6990(2) 0.15770(10) 0.60502(12) 0.0643(5) Uani 1 1 d . . . . .
O5 O 0.7808(3) 0.07074(12) 0.82064(13) 0.0692(6) Uani 1 1 d . . . . .
N6 N 0.5579(2) 0.27395(11) 0.56509(14) 0.0542(5) Uani 1 1 d . . . . .
O4 O 0.6251(2) 0.17570(11) 0.74957(14) 0.0796(6) Uani 1 1 d . . . . .
C9 C 0.7317(3) 0.00426(13) 0.68228(16) 0.0519(5) Uani 1 1 d . . . . .
C8 C 0.7911(3) 0.07587(13) 0.72170(15) 0.0503(5) Uani 1 1 d . . . . .
C23 C 0.3936(3) 0.39655(12) 0.51439(16) 0.0507(5) Uani 1 1 d . . . . .
C7 C 0.6953(3) 0.14206(13) 0.69094(17) 0.0544(6) Uani 1 1 d . . . . .
C24 C 0.4746(3) 0.35719(13) 0.44973(17) 0.0531(5) Uani 1 1 d . . . . .
H24 H 0.473970 0.371812 0.386547 0.064 Uiso 1 1 calc R U . . .
C15 C 0.9528(3) 0.09106(13) 0.69478(18) 0.0546(6) Uani 1 1 d . . . . .
C25 C 0.5554(3) 0.29732(13) 0.47721(17) 0.0534(5) Uani 1 1 d . . . . .
H25 H 0.611590 0.271438 0.432360 0.064 Uiso 1 1 calc R U . . .
C26 C 0.3050(3) 0.46167(14) 0.49093(18) 0.0577(6) Uani 1 1 d . . . . .
H26 H 0.253071 0.485237 0.539647 0.069 Uiso 1 1 calc R U . . .
C21 C 0.4815(3) 0.31126(15) 0.62790(18) 0.0636(7) Uani 1 1 d . . . . .
H21 H 0.482995 0.294939 0.690415 0.076 Uiso 1 1 calc R U . . .
C28 C 0.2111(3) 0.55591(14) 0.3799(2) 0.0632(7) Uani 1 1 d . . . . .
C33 C 0.1284(3) 0.59752(14) 0.4425(2) 0.0666(7) Uani 1 1 d . . . . .
H33 H 0.118424 0.581868 0.504884 0.080 Uiso 1 1 calc R U . . .
C27 C 0.2925(3) 0.48978(14) 0.40721(19) 0.0621(6) Uani 1 1 d . . . . .
H27 H 0.341811 0.464216 0.359054 0.075 Uiso 1 1 calc R U . . .
C22 C 0.4006(3) 0.37256(15) 0.60528(18) 0.0634(7) Uani 1 1 d . . . . .
H22 H 0.349316 0.398651 0.652173 0.076 Uiso 1 1 calc R U . . .
C14 C 0.8130(3) -0.05909(14) 0.6964(2) 0.0649(7) Uani 1 1 d . . . . .
H14 H 0.907981 -0.056181 0.726385 0.078 Uiso 1 1 calc R U . . .
C29 C 0.2208(3) 0.57870(16) 0.2882(2) 0.0717(8) Uani 1 1 d . . . . .
H29 H 0.273900 0.550015 0.244640 0.086 Uiso 1 1 calc R U . . .
C16 C 1.0043(3) 0.07488(16) 0.6071(2) 0.0711(7) Uani 1 1 d . . . . .
H16 H 0.939214 0.051630 0.563722 0.085 Uiso 1 1 calc R U . . .
C20 C 1.0492(3) 0.12576(16) 0.7569(2) 0.0746(8) Uani 1 1 d . . . . .
H20 H 1.017510 0.136924 0.817905 0.090 Uiso 1 1 calc R U . . .
C32 C 0.0609(3) 0.66184(14) 0.4127(2) 0.0743(9) Uani 1 1 d . . . . .
C31 C 0.0743(4) 0.68595(16) 0.3219(3) 0.0823(10) Uani 1 1 d . . . . .
H31 H 0.030416 0.730793 0.302452 0.099 Uiso 1 1 calc R U . . .
C10 C 0.5944(3) -0.00217(17) 0.6386(2) 0.0754(8) Uani 1 1 d . . . . .
H10 H 0.535093 0.040259 0.628459 0.090 Uiso 1 1 calc R U . . .
C30 C 0.1532(4) 0.64295(18) 0.2607(2) 0.0792(9) Uani 1 1 d . . . . .
C13 C 0.7604(4) -0.12596(17) 0.6684(2) 0.0819(9) Uani 1 1 d . . . . .
H13 H 0.818524 -0.168690 0.679179 0.098 Uiso 1 1 calc R U . . .
C19 C 1.1944(4) 0.14414(19) 0.7283(3) 0.0981(13) Uani 1 1 d . . . . .
H19 H 1.260399 0.168561 0.770055 0.118 Uiso 1 1 calc R U . . .
C11 C 0.5417(4) -0.0700(2) 0.6092(3) 0.0906(10) Uani 1 1 d . . . . .
H11 H 0.447782 -0.073586 0.578134 0.109 Uiso 1 1 calc R U . . .
C12 C 0.6248(4) -0.13124(19) 0.6250(2) 0.0861(10) Uani 1 1 d . . . . .
H12 H 0.588238 -0.177669 0.605687 0.103 Uiso 1 1 calc R U . . .
C18 C 1.2417(4) 0.1272(2) 0.6409(4) 0.1025(13) Uani 1 1 d . . . . .
H18 H 1.339565 0.140094 0.621922 0.123 Uiso 1 1 calc R U . . .
C17 C 1.1475(4) 0.0917(2) 0.5815(3) 0.0951(11) Uani 1 1 d . . . . .
H17 H 1.181221 0.078500 0.521567 0.114 Uiso 1 1 calc R U . . .
H3 H 0.630(4) 0.212(2) 0.592(3) 0.125(13) Uiso 1 1 d . . . . .
H5 H 0.732(5) 0.100(2) 0.835(3) 0.109(16) Uiso 1 1 d . . . . .

loop_
_atom_site_aniso_label
_atom_site_aniso_U_11
_atom_site_aniso_U_22
_atom_site_aniso_U_33
_atom_site_aniso_U_23
_atom_site_aniso_U_13
_atom_site_aniso_U_12
Cl1 0.0953(6) 0.1309(9) 0.1224(8) 0.0784(7) -0.0104(5) -0.0040(6)
Cl2 0.1397(9) 0.0674(5) 0.1287(8) -0.0257(5) -0.0451(7) 0.0361(5)
O3 0.0827(12) 0.0540(10) 0.0564(10) 0.0131(8) 0.0066(8) 0.0237(9)
O5 0.0932(15) 0.0682(13) 0.0464(9) 0.0102(9) 0.0054(9) 0.0159(11)
N6 0.0579(11) 0.0424(11) 0.0622(12) 0.0058(9) -0.0032(9) 0.0060(9)
O4 0.0983(15) 0.0738(14) 0.0670(12) 0.0053(10) 0.0194(10) 0.0353(11)
C9 0.0515(12) 0.0514(14) 0.0529(12) 0.0107(10) 0.0062(10) -0.0009(10)
C8 0.0580(13) 0.0460(12) 0.0468(12) 0.0064(9) 0.0000(10) 0.0058(10)
C23 0.0580(13) 0.0382(11) 0.0559(13) 0.0025(9) -0.0037(10) 0.0026(10)
C7 0.0602(14) 0.0479(13) 0.0551(13) 0.0067(10) 0.0048(11) 0.0082(11)
C24 0.0604(14) 0.0483(13) 0.0504(12) 0.0032(10) -0.0004(10) 0.0016(11)
C15 0.0547(13) 0.0413(12) 0.0678(14) 0.0122(11) -0.0072(11) 0.0030(10)
C25 0.0573(13) 0.0440(13) 0.0588(13) -0.0018(10) 0.0027(10) 0.0027(10)
C26 0.0681(15) 0.0444(13) 0.0606(14) 0.0012(10) -0.0028(11) 0.0098(11)
C21 0.0794(17) 0.0574(15) 0.0540(14) 0.0100(11) 0.0010(12) 0.0132(13)
C28 0.0691(16) 0.0463(14) 0.0737(16) 0.0083(12) -0.0194(13) -0.0037(12)
C33 0.0799(18) 0.0437(13) 0.0753(17) 0.0029(12) -0.0299(14) -0.0011(13)
C27 0.0729(16) 0.0477(14) 0.0655(15) 0.0042(11) -0.0087(12) 0.0035(12)
C22 0.0793(17) 0.0568(15) 0.0541(14) 0.0034(11) 0.0041(12) 0.0200(13)
C14 0.0653(16) 0.0489(15) 0.0806(18) 0.0066(12) 0.0027(13) 0.0016(12)
C29 0.0694(17) 0.0652(18) 0.0802(18) 0.0234(14) -0.0152(14) -0.0022(14)
C16 0.0652(16) 0.0679(18) 0.0805(19) 0.0021(14) 0.0157(14) -0.0092(13)
C20 0.0774(19) 0.0552(16) 0.091(2) 0.0084(14) -0.0257(15) 0.0026(14)
C32 0.0802(19) 0.0393(13) 0.102(2) -0.0015(14) -0.0366(16) -0.0009(13)
C31 0.080(2) 0.0452(15) 0.121(3) 0.0251(17) -0.0401(19) -0.0094(14)
C10 0.0629(16) 0.0677(19) 0.095(2) 0.0065(16) -0.0114(15) -0.0021(14)
C30 0.0705(18) 0.0661(19) 0.100(2) 0.0338(17) -0.0276(17) -0.0107(15)
C13 0.095(2) 0.0529(17) 0.098(2) 0.0020(16) 0.0100(19) -0.0042(16)
C19 0.073(2) 0.067(2) 0.153(4) 0.025(2) -0.046(2) -0.0097(17)
C11 0.073(2) 0.097(3) 0.102(2) -0.005(2) -0.0069(18) -0.0282(19)
C12 0.103(3) 0.063(2) 0.092(2) -0.0094(17) 0.0137(19) -0.0290(19)
C18 0.0597(19) 0.075(2) 0.173(4) 0.037(3) 0.011(2) 0.0024(17)
C17 0.075(2) 0.087(2) 0.123(3) 0.013(2) 0.033(2) -0.0060(19)

loop_
_atom_type_symbol
_atom_type_description
_atom_type_scat_dispersion_real
_atom_type_scat_dispersion_imag
_atom_type_scat_source
C C 0.0181 0.0091 'International Tables Vol C Tables 4.2.6.8 and 6.1.1.4'
H H 0.0000 0.0000 'International Tables Vol C Tables 4.2.6.8 and 6.1.1.4'
Cl Cl 0.3639 0.7018 'International Tables Vol C Tables 4.2.6.8 and 6.1.1.4'
N N 0.0311 0.0180 'International Tables Vol C Tables 4.2.6.8 and 6.1.1.4'
O O 0.0492 0.0322 'International Tables Vol C Tables 4.2.6.8 and 6.1.1.4'

loop_
_geom_angle_atom_site_label_1
_geom_angle_atom_site_label_2
_geom_angle_atom_site_label_3
_geom_angle
_geom_angle_site_symmetry_1
_geom_angle_site_symmetry_3
_geom_angle_publ_flag
C7 O3 H3 109.2(19) . . ?
C8 O5 H5 106(3) . . ?
C25 N6 H3 122.4(17) . . ?
C21 N6 C25 118.6(2) . . ?
C21 N6 H3 118.9(17) . . ?
C14 C9 C8 119.0(2) . . ?
C10 C9 C8 123.4(2) . . ?
C10 C9 C14 117.5(2) . . ?
O5 C8 C9 106.87(19) . . ?
O5 C8 C7 107.2(2) . . ?
O5 C8 C15 109.6(2) . . ?
C9 C8 C7 112.09(19) . . ?
C9 C8 C15 112.9(2) . . ?
C15 C8 C7 107.96(19) . . ?
C24 C23 C26 123.3(2) . . ?
C22 C23 C24 117.0(2) . . ?
C22 C23 C26 119.7(2) . . ?
O3 C7 C8 115.8(2) . . ?
O4 C7 O3 125.4(2) . . ?
O4 C7 C8 118.8(2) . . ?
C23 C24 H24 120.1 . . ?
C25 C24 C23 119.8(2) . . ?
C25 C24 H24 120.1 . . ?
C16 C15 C8 121.3(2) . . ?
C16 C15 C20 118.5(3) . . ?
C20 C15 C8 120.1(3) . . ?
N6 C25 C24 122.3(2) . . ?
N6 C25 H25 118.9 . . ?
C24 C25 H25 118.9 . . ?
C23 C26 H26 117.7 . . ?
C27 C26 C23 124.7(2) . . ?
C27 C26 H26 117.7 . . ?
N6 C21 H21 119.0 . . ?
N6 C21 C22 122.1(2) . . ?
C22 C21 H21 119.0 . . ?
C33 C28 C27 122.8(2) . . ?
C29 C28 C33 119.3(3) . . ?
C29 C28 C27 117.9(3) . . ?
C28 C33 H33 120.2 . . ?
C32 C33 C28 119.5(3) . . ?
C32 C33 H33 120.2 . . ?
C26 C27 C28 127.4(3) . . ?
C26 C27 H27 116.3 . . ?
C28 C27 H27 116.3 . . ?
C23 C22 H22 119.9 . . ?
C21 C22 C23 120.2(2) . . ?
C21 C22 H22 119.9 . . ?
C9 C14 H14 119.1 . . ?
C13 C14 C9 121.7(3) . . ?
C13 C14 H14 119.1 . . ?
C28 C29 H29 120.1 . . ?
C30 C29 C28 119.9(3) . . ?
C30 C29 H29 120.1 . . ?
C15 C16 H16 119.4 . . ?
C17 C16 C15 121.3(3) . . ?
C17 C16 H16 119.4 . . ?
C15 C20 H20 120.4 . . ?
C15 C20 C19 119.2(3) . . ?
C19 C20 H20 120.4 . . ?
C33 C32 Cl2 119.6(3) . . ?
C33 C32 C31 121.3(3) . . ?
C31 C32 Cl2 119.1(2) . . ?
C32 C31 H31 120.9 . . ?
C30 C31 C32 118.2(3) . . ?
C30 C31 H31 120.9 . . ?
C9 C10 H10 119.6 . . ?
C9 C10 C11 120.8(3) . . ?
C11 C10 H10 119.6 . . ?
C29 C30 Cl1 118.9(3) . . ?
C29 C30 C31 121.8(3) . . ?
C31 C30 Cl1 119.3(2) . . ?
C14 C13 H13 120.0 . . ?
C12 C13 C14 120.0(3) . . ?
C12 C13 H13 120.0 . . ?
C20 C19 H19 119.7 . . ?
C18 C19 C20 120.7(3) . . ?
C18 C19 H19 119.7 . . ?
C10 C11 H11 120.0 . . ?
C12 C11 C10 120.0(3) . . ?
C12 C11 H11 120.0 . . ?
C13 C12 H12 120.0 . . ?
C11 C12 C13 120.0(3) . . ?
C11 C12 H12 120.0 . . ?
C19 C18 H18 120.2 . . ?
C17 C18 C19 119.6(3) . . ?
C17 C18 H18 120.2 . . ?
C16 C17 H17 119.6 . . ?
C18 C17 C16 120.7(4) . . ?
C18 C17 H17 119.6 . . ?

loop_
_geom_bond_atom_site_label_1
_geom_bond_atom_site_label_2
_geom_bond_distance
_geom_bond_site_symmetry_2
_geom_bond_publ_flag
Cl1 C30 1.739(3) . ?
Cl2 C32 1.734(4) . ?
O3 C7 1.273(3) . ?
O3 H3 1.18(4) . ?
O5 C8 1.434(3) . ?
O5 H5 0.73(4) . ?
N6 C25 1.338(3) . ?
N6 C21 1.329(3) . ?
N6 H3 1.36(4) . ?
O4 C7 1.224(3) . ?
C9 C8 1.521(3) . ?
C9 C14 1.382(3) . ?
C9 C10 1.379(3) . ?
C8 C7 1.545(3) . ?
C8 C15 1.527(3) . ?
C23 C24 1.388(3) . ?
C23 C26 1.467(3) . ?
C23 C22 1.384(3) . ?
C24 H24 0.9500 . ?
C24 C25 1.367(3) . ?
C15 C16 1.383(4) . ?
C15 C20 1.390(4) . ?
C25 H25 0.9500 . ?
C26 H26 0.9500 . ?
C26 C27 1.316(4) . ?
C21 H21 0.9500 . ?
C21 C22 1.371(3) . ?
C28 C33 1.398(4) . ?
C28 C27 1.462(3) . ?
C28 C29 1.391(4) . ?
C33 H33 0.9500 . ?
C33 C32 1.387(4) . ?
C27 H27 0.9500 . ?
C22 H22 0.9500 . ?
C14 H14 0.9500 . ?
C14 C13 1.369(4) . ?
C29 H29 0.9500 . ?
C29 C30 1.377(4) . ?
C16 H16 0.9500 . ?
C16 C17 1.372(4) . ?
C20 H20 0.9500 . ?
C20 C19 1.407(5) . ?
C32 C31 1.388(5) . ?
C31 H31 0.9500 . ?
C31 C30 1.382(5) . ?
C10 H10 0.9500 . ?
C10 C11 1.391(4) . ?
C13 H13 0.9500 . ?
C13 C12 1.362(5) . ?
C19 H19 0.9500 . ?
C19 C18 1.370(6) . ?
C11 H11 0.9500 . ?
C11 C12 1.361(5) . ?
C12 H12 0.9500 . ?
C18 H18 0.9500 . ?
C18 C17 1.359(6) . ?
C17 H17 0.9500 . ?

loop_
_geom_torsion_atom_site_label_1
_geom_torsion_atom_site_label_2
_geom_torsion_atom_site_label_3
_geom_torsion_atom_site_label_4
_geom_torsion
_geom_torsion_site_symmetry_1
_geom_torsion_site_symmetry_2
_geom_torsion_site_symmetry_3
_geom_torsion_site_symmetry_4
_geom_torsion_publ_flag
Cl2 C32 C31 C30 -179.3(2) . . . . ?
O5 C8 C7 O3 175.7(2) . . . . ?
O5 C8 C7 O4 -3.0(3) . . . . ?
O5 C8 C15 C16 158.2(2) . . . . ?
O5 C8 C15 C20 -25.7(3) . . . . ?
N6 C21 C22 C23 1.6(5) . . . . ?
C9 C8 C7 O3 -67.3(3) . . . . ?
C9 C8 C7 O4 114.0(3) . . . . ?
C9 C8 C15 C16 39.2(3) . . . . ?
C9 C8 C15 C20 -144.7(2) . . . . ?
C9 C14 C13 C12 0.3(5) . . . . ?
C9 C10 C11 C12 1.2(5) . . . . ?
C8 C9 C14 C13 175.3(3) . . . . ?
C8 C9 C10 C11 -175.8(3) . . . . ?
C8 C15 C16 C17 176.8(3) . . . . ?
C8 C15 C20 C19 -175.3(2) . . . . ?
C23 C24 C25 N6 1.0(4) . . . . ?
C23 C26 C27 C28 -177.4(2) . . . . ?
C7 C8 C15 C16 -85.3(3) . . . . ?
C7 C8 C15 C20 90.8(3) . . . . ?
C24 C23 C26 C27 0.0(4) . . . . ?
C24 C23 C22 C21 -1.8(4) . . . . ?
C15 C8 C7 O3 57.7(3) . . . . ?
C15 C8 C7 O4 -121.1(3) . . . . ?
C15 C16 C17 C18 -2.2(5) . . . . ?
C15 C20 C19 C18 -1.0(5) . . . . ?
C25 N6 C21 C22 0.1(4) . . . . ?
C26 C23 C24 C25 179.5(2) . . . . ?
C26 C23 C22 C21 179.2(3) . . . . ?
C21 N6 C25 C24 -1.4(4) . . . . ?
C28 C33 C32 Cl2 -178.9(2) . . . . ?
C28 C33 C32 C31 -0.2(4) . . . . ?
C28 C29 C30 Cl1 -178.7(2) . . . . ?
C28 C29 C30 C31 -0.3(4) . . . . ?
C33 C28 C27 C26 -2.6(4) . . . . ?
C33 C28 C29 C30 2.1(4) . . . . ?
C33 C32 C31 C30 1.9(4) . . . . ?
C27 C28 C33 C32 176.4(2) . . . . ?
C27 C28 C29 C30 -176.2(3) . . . . ?
C22 C23 C24 C25 0.6(4) . . . . ?
C22 C23 C26 C27 178.9(3) . . . . ?
C14 C9 C8 O5 -68.8(3) . . . . ?
C14 C9 C8 C7 174.1(2) . . . . ?
C14 C9 C8 C15 51.9(3) . . . . ?
C14 C9 C10 C11 -0.7(4) . . . . ?
C14 C13 C12 C11 0.2(5) . . . . ?
C29 C28 C33 C32 -1.8(4) . . . . ?
C29 C28 C27 C26 175.7(3) . . . . ?
C16 C15 C20 C19 0.9(4) . . . . ?
C20 C15 C16 C17 0.6(4) . . . . ?
C20 C19 C18 C17 -0.5(5) . . . . ?
C32 C31 C30 Cl1 176.7(2) . . . . ?
C32 C31 C30 C29 -1.7(4) . . . . ?
C10 C9 C8 O5 106.2(3) . . . . ?
C10 C9 C8 C7 -10.9(3) . . . . ?
C10 C9 C8 C15 -133.1(3) . . . . ?
C10 C9 C14 C13 0.0(4) . . . . ?
C10 C11 C12 C13 -0.9(5) . . . . ?
C19 C18 C17 C16 2.1(6) . . . . ?
